data_7028358
loop_
_publ_author_name
'Girginova, Penka I.'
'Pereira, Laura C. J.'
'Coutinho, Joana T.'
'Santos, Isabel C.'
'Almeida, Manuel'

_publ_section_title
;
 Slow magnetic relaxation in lanthanide ladder type coordination polymers.
;
_journal_issue 4
_journal_name_full 'Dalton transactions (Cambridge, England : 2003)'
_journal_page_first 1897
_journal_page_last 1905
_journal_paper_doi 10.1039/c3dt52748d
_journal_volume 43
_journal_year 2014
_chemical_formula_moiety 'C11 H14 Dy N O8'
_chemical_formula_sum 'C11 H14 Dy N O8'
_chemical_formula_weight 450.73
_chemical_name_systematic
;
 ?
;
_space_group_IT_number 14
_symmetry_cell_setting monoclinic
_symmetry_space_group_name_Hall '-P 2ybc'
_symmetry_space_group_name_H-M 'P 1 21/c 1'
_atom_sites_solution_hydrogens geom
_atom_sites_solution_primary direct
_atom_sites_solution_secondary difmap
_audit_creation_method SHELXL-97
_cell_angle_alpha 90.00
_cell_angle_beta 96.4550(10)
_cell_angle_gamma 90.00
_cell_formula_units_Z 4
_cell_length_a 11.9640(3)
_cell_length_b 13.2553(5)
_cell_length_c 8.4017(4)
_cell_measurement_reflns_used 5508
_cell_measurement_temperature 150(2)
_cell_measurement_theta_max 27.07
_cell_measurement_theta_min 2.30
_cell_volume 1323.95(9)
_computing_cell_refinement 'Bruker SAINT'
_computing_data_collection 'Bruker APEX2'
_computing_data_reduction 'Bruker SAINT'
_computing_molecular_graphics ORTEP3(Farrugia,1997)
_computing_publication_material 'WinGX (Farrugia, 1999)'
_computing_structure_refinement 'SHELXL-97 (Sheldrick, 2008)'
_computing_structure_solution 'SHELXS-97 (Sheldrick, 2008)'
_diffrn_ambient_temperature 150(2)
_diffrn_measured_fraction_theta_full 0.992
_diffrn_measured_fraction_theta_max 0.992
_diffrn_measurement_device_type 'Bruker APEX-II CCD'
_diffrn_measurement_method '\f and \w scans'
_diffrn_radiation_monochromator graphite
_diffrn_radiation_source 'fine-focus sealed tube'
_diffrn_radiation_type MoK\a
_diffrn_radiation_wavelength 0.71073
_diffrn_reflns_av_R_equivalents 0.0305
_diffrn_reflns_av_sigmaI/netI 0.0302
_diffrn_reflns_limit_h_max 14
_diffrn_reflns_limit_h_min -14
_diffrn_reflns_limit_k_max 16
_diffrn_reflns_limit_k_min -16
_diffrn_reflns_limit_l_max 10
_diffrn_reflns_limit_l_min -10
_diffrn_reflns_number 9720
_diffrn_reflns_theta_full 26.37
_diffrn_reflns_theta_max 26.37
_diffrn_reflns_theta_min 3.07
_exptl_absorpt_coefficient_mu 5.684
_exptl_absorpt_correction_T_max 0.8045
_exptl_absorpt_correction_T_min 0.1317
_exptl_absorpt_correction_type multi-scan
_exptl_absorpt_process_details '(SADABS; Sheldrick, 2004)'
_exptl_crystal_colour colourless
_exptl_crystal_density_diffrn 2.261
_exptl_crystal_density_method 'not measured'
_exptl_crystal_description needle
_exptl_crystal_F_000 868
_exptl_crystal_size_max 0.60
_exptl_crystal_size_mid 0.06
_exptl_crystal_size_min 0.04
_refine_diff_density_max 0.502
_refine_diff_density_min -0.485
_refine_diff_density_rms 0.107
_refine_ls_extinction_method none
_refine_ls_goodness_of_fit_ref 1.024
_refine_ls_hydrogen_treatment constr
_refine_ls_matrix_type full
_refine_ls_number_parameters 190
_refine_ls_number_reflns 2693
_refine_ls_number_restraints 0
_refine_ls_restrained_S_all 1.024
_refine_ls_R_factor_all 0.0216
_refine_ls_R_factor_gt 0.0174
_refine_ls_shift/su_max 0.002
_refine_ls_shift/su_mean 0.000
_refine_ls_structure_factor_coef Fsqd
_refine_ls_weighting_details 'calc w=1/[\s^2^(Fo^2^)+(0.0134P)^2^+0.6348P] where P=(Fo^2^+2Fc^2^)/3'
_refine_ls_weighting_scheme calc
_refine_ls_wR_factor_gt 0.0385
_refine_ls_wR_factor_ref 0.0398
_reflns_number_gt 2409
_reflns_number_total 2693
_reflns_threshold_expression >2\s(I)
_cod_data_source_file c3dt52748d.txt
_cod_data_source_block dyp1
_cod_original_sg_symbol_H-M P21/c
_cod_database_code 7028358

loop_
_symmetry_equiv_pos_as_xyz
'x, y, z'
'-x, y+1/2, -z+1/2'
'-x, -y, -z'
'x, -y-1/2, z-1/2'

loop_
_atom_site_label
_atom_site_type_symbol
_atom_site_fract_x
_atom_site_fract_y
_atom_site_fract_z
_atom_site_U_iso_or_equiv
_atom_site_adp_type
_atom_site_occupancy
_atom_site_symmetry_multiplicity
_atom_site_calc_flag
_atom_site_refinement_flags
Dy1 Dy 0.334996(10) 0.591628(10) 0.011240(14) 0.00788(5) Uani 1 1 d .
O1 O 0.05932(18) 0.60873(16) -0.3847(3) 0.0196(5) Uani 1 1 d .
O2 O 0.21440(16) 0.63034(15) -0.2135(2) 0.0133(4) Uani 1 1 d .
O3 O 0.36847(16) 0.46792(15) 0.2230(2) 0.0122(4) Uani 1 1 d .
O4 O 0.26915(16) 0.60028(14) 0.2764(2) 0.0126(4) Uani 1 1 d .
O5 O 0.40181(16) 0.45562(15) -0.1176(2) 0.0127(4) Uani 1 1 d .
O6 O 0.48436(15) 0.66177(15) 0.1914(2) 0.0122(4) Uani 1 1 d .
O7 O 0.45701(16) 0.65912(15) -0.1634(2) 0.0159(5) Uani 1 1 d .
H7A H 0.5095 0.6246 -0.1863 0.019 Uiso 1 1 d R
H7B H 0.4670 0.7142 -0.2034 0.019 Uiso 1 1 d R
O8 O 0.28099(16) 0.76068(15) 0.0359(2) 0.0158(4) Uani 1 1 d .
H8A H 0.2621 0.7948 -0.0432 0.019 Uiso 1 1 d R
H8B H 0.2590 0.7906 0.1113 0.019 Uiso 1 1 d R
N1 N 0.16318(18) 0.47418(19) -0.0354(3) 0.0116(5) Uani 1 1 d .
C1 C 0.1434(2) 0.3895(2) 0.0456(4) 0.0155(6) Uani 1 1 d .
H1 H 0.1883 0.3766 0.1442 0.019 Uiso 1 1 calc R
C2 C 0.0605(3) 0.3202(2) -0.0082(4) 0.0182(7) Uani 1 1 d .
H2 H 0.0511 0.2602 0.0508 0.022 Uiso 1 1 calc R
C3 C -0.0077(2) 0.3394(2) -0.1478(4) 0.0173(7) Uani 1 1 d .
H3 H -0.0662 0.2939 -0.1855 0.021 Uiso 1 1 calc R
C4 C 0.0107(2) 0.4267(2) -0.2328(4) 0.0169(7) Uani 1 1 d .
H4 H -0.0349 0.4421 -0.3298 0.020 Uiso 1 1 calc R
C5 C 0.0965(2) 0.4908(2) -0.1735(3) 0.0120(6) Uani 1 1 d .
C6 C 0.1224(2) 0.5840(2) -0.2659(3) 0.0124(6) Uani 1 1 d .
C7 C 0.3171(2) 0.5184(2) 0.3205(3) 0.0108(6) Uani 1 1 d .
C8 C 0.3131(3) 0.4812(2) 0.4887(3) 0.0178(7) Uani 1 1 d .
H8C H 0.2380 0.4967 0.5212 0.021 Uiso 1 1 calc R
H8D H 0.3693 0.5190 0.5608 0.021 Uiso 1 1 calc R
C9 C 0.3354(2) 0.3686(2) 0.5127(3) 0.0145(6) Uani 1 1 d .
H9A H 0.4118 0.3528 0.4849 0.017 Uiso 1 1 calc R
H9B H 0.2807 0.3300 0.4392 0.017 Uiso 1 1 calc R
C10 C 0.3262(2) 0.3348(2) 0.6867(3) 0.0122(6) Uani 1 1 d .
H10A H 0.2526 0.3562 0.7183 0.015 Uiso 1 1 calc R
H10B H 0.3300 0.2603 0.6929 0.015 Uiso 1 1 calc R
C11 C 0.5808(2) 0.6206(2) 0.1991(3) 0.0101(6) Uani 1 1 d .

loop_
_atom_site_aniso_label
_atom_site_aniso_U_11
_atom_site_aniso_U_22
_atom_site_aniso_U_33
_atom_site_aniso_U_23
_atom_site_aniso_U_13
_atom_site_aniso_U_12
Dy1 0.01117(7) 0.00680(8) 0.00557(8) -0.00028(5) 0.00041(5) 0.00001(5)
O1 0.0229(12) 0.0180(12) 0.0156(12) 0.0027(9) -0.0075(9) -0.0013(9)
O2 0.0167(10) 0.0122(11) 0.0108(10) 0.0015(8) 0.0003(8) -0.0032(8)
O3 0.0172(10) 0.0116(11) 0.0081(10) 0.0004(8) 0.0030(8) 0.0019(8)
O4 0.0148(10) 0.0126(11) 0.0102(10) 0.0012(8) 0.0011(8) 0.0013(8)
O5 0.0202(11) 0.0082(10) 0.0104(10) -0.0020(8) 0.0042(8) 0.0008(8)
O6 0.0124(10) 0.0114(11) 0.0122(10) -0.0015(8) -0.0008(8) 0.0021(8)
O7 0.0180(11) 0.0108(11) 0.0205(12) 0.0075(9) 0.0087(9) 0.0024(8)
O8 0.0274(11) 0.0135(11) 0.0065(10) 0.0005(8) 0.0019(8) 0.0070(9)
N1 0.0135(12) 0.0123(13) 0.0091(12) 0.0012(10) 0.0017(10) 0.0020(9)
C1 0.0201(15) 0.0138(16) 0.0125(15) 0.0027(12) 0.0007(12) 0.0000(12)
C2 0.0208(16) 0.0114(16) 0.0231(17) 0.0045(13) 0.0046(13) -0.0013(12)
C3 0.0125(14) 0.0155(16) 0.0241(17) -0.0022(13) 0.0032(13) -0.0039(12)
C4 0.0171(15) 0.0166(17) 0.0168(16) -0.0027(13) 0.0015(13) 0.0010(12)
C5 0.0116(14) 0.0120(15) 0.0133(15) -0.0023(12) 0.0047(12) 0.0047(11)
C6 0.0147(14) 0.0128(16) 0.0098(15) -0.0034(12) 0.0018(11) 0.0039(11)
C7 0.0116(13) 0.0123(15) 0.0081(15) 0.0000(11) -0.0001(11) -0.0019(11)
C8 0.0315(18) 0.0134(17) 0.0092(16) 0.0019(12) 0.0045(13) 0.0054(13)
C9 0.0214(16) 0.0123(16) 0.0089(15) 0.0008(12) -0.0015(12) 0.0012(12)
C10 0.0162(14) 0.0116(15) 0.0088(15) 0.0010(11) 0.0008(11) -0.0013(11)
C11 0.0155(14) 0.0085(14) 0.0070(14) 0.0039(11) 0.0047(11) -0.0012(11)

loop_
_atom_type_symbol
_atom_type_description
_atom_type_scat_dispersion_real
_atom_type_scat_dispersion_imag
_atom_type_scat_source
C C 0.0033 0.0016 'International Tables Vol C Tables 4.2.6.8 and 6.1.1.4'
H H 0.0000 0.0000 'International Tables Vol C Tables 4.2.6.8 and 6.1.1.4'
N N 0.0061 0.0033 'International Tables Vol C Tables 4.2.6.8 and 6.1.1.4'
O O 0.0106 0.0060 'International Tables Vol C Tables 4.2.6.8 and 6.1.1.4'
Dy Dy -0.1892 4.4098 'International Tables Vol C Tables 4.2.6.8 and 6.1.1.4'

loop_
_geom_angle_atom_site_label_1
_geom_angle_atom_site_label_2
_geom_angle_atom_site_label_3
_geom_angle
_geom_angle_site_symmetry_1
_geom_angle_site_symmetry_3
O5 Dy1 O2 90.45(7) . .
O5 Dy1 O8 155.01(7) . .
O2 Dy1 O8 72.92(7) . .
O5 Dy1 O7 74.43(7) . .
O2 Dy1 O7 77.29(7) . .
O8 Dy1 O7 83.61(7) . .
O5 Dy1 O6 109.18(7) . .
O2 Dy1 O6 141.81(7) . .
O8 Dy1 O6 76.52(7) . .
O7 Dy1 O6 77.06(7) . .
O5 Dy1 O3 77.09(6) . .
O2 Dy1 O3 142.28(7) . .
O8 Dy1 O3 127.32(6) . .
O7 Dy1 O3 130.65(7) . .
O6 Dy1 O3 75.43(7) . .
O5 Dy1 O4 129.16(7) . .
O2 Dy1 O4 119.99(7) . .
O8 Dy1 O4 75.81(6) . .
O7 Dy1 O4 146.43(7) . .
O6 Dy1 O4 72.56(6) . .
O3 Dy1 O4 53.56(6) . .
O5 Dy1 N1 76.55(7) . .
O2 Dy1 N1 66.02(7) . .
O8 Dy1 N1 111.58(7) . .
O7 Dy1 N1 132.41(7) . .
O6 Dy1 N1 149.01(7) . .
O3 Dy1 N1 76.43(7) . .
O4 Dy1 N1 80.42(7) . .
O5 Dy1 C7 103.43(7) . .
O2 Dy1 C7 136.98(7) . .
O8 Dy1 C7 101.42(7) . .
O7 Dy1 C7 145.53(7) . .
O6 Dy1 C7 71.22(7) . .
O3 Dy1 C7 26.83(7) . .
O4 Dy1 C7 26.75(7) . .
N1 Dy1 C7 77.81(7) . .
C6 O2 Dy1 127.18(18) . .
C7 O3 Dy1 93.71(17) . .
C7 O4 Dy1 92.55(15) . .
C11 O5 Dy1 169.09(19) 3_665 .
C11 O6 Dy1 118.24(18) . .
Dy1 O7 H7A 118.6 . .
Dy1 O7 H7B 136.4 . .
H7A O7 H7B 104.5 . .
Dy1 O8 H8A 120.7 . .
Dy1 O8 H8B 130.5 . .
H8A O8 H8B 106.3 . .
C1 N1 C5 116.8(3) . .
C1 N1 Dy1 127.56(19) . .
C5 N1 Dy1 114.61(18) . .
N1 C1 C2 123.1(3) . .
N1 C1 H1 118.5 . .
C2 C1 H1 118.5 . .
C3 C2 C1 119.2(3) . .
C3 C2 H2 120.4 . .
C1 C2 H2 120.4 . .
C2 C3 C4 118.6(3) . .
C2 C3 H3 120.7 . .
C4 C3 H3 120.7 . .
C5 C4 C3 118.7(3) . .
C5 C4 H4 120.6 . .
C3 C4 H4 120.6 . .
N1 C5 C4 123.6(3) . .
N1 C5 C6 116.1(3) . .
C4 C5 C6 120.3(3) . .
O1 C6 O2 124.9(3) . .
O1 C6 C5 119.6(3) . .
O2 C6 C5 115.4(2) . .
O4 C7 O3 120.1(2) . .
O4 C7 C8 119.8(2) . .
O3 C7 C8 120.2(3) . .
O4 C7 Dy1 60.71(14) . .
O3 C7 Dy1 59.46(14) . .
C8 C7 Dy1 177.2(2) . .
C7 C8 C9 115.0(2) . .
C7 C8 H8C 108.5 . .
C9 C8 H8C 108.5 . .
C7 C8 H8D 108.5 . .
C9 C8 H8D 108.5 . .
H8C C8 H8D 107.5 . .
C8 C9 C10 112.2(2) . .
C8 C9 H9A 109.2 . .
C10 C9 H9A 109.2 . .
C8 C9 H9B 109.2 . .
C10 C9 H9B 109.2 . .
H9A C9 H9B 107.9 . .
C11 C10 C9 111.3(2) 3_666 .
C11 C10 H10A 109.4 3_666 .
C9 C10 H10A 109.4 . .
C11 C10 H10B 109.4 3_666 .
C9 C10 H10B 109.4 . .
H10A C10 H10B 108.0 . .
O5 C11 O6 121.7(3) 3_665 .
O5 C11 C10 120.6(2) 3_665 3_666
O6 C11 C10 117.7(2) . 3_666

loop_
_geom_bond_atom_site_label_1
_geom_bond_atom_site_label_2
_geom_bond_distance
_geom_bond_site_symmetry_2
Dy1 O5 2.2923(19) .
Dy1 O2 2.301(2) .
Dy1 O8 2.348(2) .
Dy1 O7 2.3591(18) .
Dy1 O6 2.3960(19) .
Dy1 O3 2.4199(19) .
Dy1 O4 2.4477(19) .
Dy1 N1 2.573(2) .
Dy1 C7 2.804(3) .
O1 C6 1.227(4) .
O2 C6 1.294(3) .
O3 C7 1.268(3) .
O4 C7 1.263(3) .
O5 C11 1.251(3) 3_665
O6 C11 1.271(3) .
O7 H7A 0.8175 .
O7 H7B 0.8180 .
O8 H8A 0.8145 .
O8 H8B 0.8152 .
N1 C1 1.347(4) .
N1 C5 1.350(4) .
C1 C2 1.390(4) .
C1 H1 0.9500 .
C2 C3 1.376(4) .
C2 H2 0.9500 .
C3 C4 1.391(4) .
C3 H3 0.9500 .
C4 C5 1.382(4) .
C4 H4 0.9500 .
C5 C6 1.510(4) .
C7 C8 1.503(4) .
C8 C9 1.526(4) .
C8 H8C 0.9900 .
C8 H8D 0.9900 .
C9 C10 1.545(4) .
C9 H9A 0.9900 .
C9 H9B 0.9900 .
C10 C11 1.507(4) 3_666
C10 H10A 0.9900 .
C10 H10B 0.9900 .
C11 O5 1.251(3) 3_665
C11 C10 1.507(4) 3_666
